data_7044478
loop_
_publ_author_name
'Imer, Marcos Ram\'on'
'Gonz\'alez, Mariana Estefani'
'Veiga, Nicol\'as'
'Kremer, Carlos'
'Suescun, Leopoldo'
'Arizaga, Livia'

_publ_section_title
;
 Synthesis, structural characterization and scalable preparation of new
 amino-zinc borates.
;
_journal_name_full 'Dalton Trans.'
_journal_paper_doi 10.1039/C7DT03186F
_journal_year 2017
_chemical_formula_moiety 'Zn 2+, (N H3)4, B4 O9 H4 2-, (H2 O)4'
_chemical_formula_sum 'B4 H24 N4 O13 Zn'
_chemical_formula_weight 396.84
_space_group_crystal_system orthorhombic
_space_group_IT_number 61
_space_group_name_Hall '-P 2ac 2ab'
_space_group_name_H-M_alt 'P b c a'
_symmetry_space_group_name_Hall '-P 2ac 2ab'
_symmetry_space_group_name_H-M 'P b c a'
_atom_sites_solution_hydrogens mixed
_audit_creation_method SHELXL-2014/7
_audit_update_record
;
2017-02-13 deposited with the CCDC.
2017-10-16 downloaded from the CCDC.
;
_cell_angle_alpha 90
_cell_angle_beta 90
_cell_angle_gamma 90
_cell_formula_units_Z 8
_cell_length_a 15.0796(9)
_cell_length_b 11.8853(5)
_cell_length_c 16.7606(8)
_cell_measurement_reflns_used 9955
_cell_measurement_temperature 298(2)
_cell_measurement_theta_max 30.195
_cell_measurement_theta_min 2.784
_cell_volume 3003.9(3)
_computing_structure_refinement 'SHELXL-2014/7 (Sheldrick, 2014)'
_diffrn_ambient_temperature 298(2)
_diffrn_detector_area_resol_mean 10.4167
_diffrn_measured_fraction_theta_full 0.999
_diffrn_measured_fraction_theta_max 0.995
_diffrn_measurement_device_type 'Bruker D8 Venture/Photon 100 CMOS'
_diffrn_measurement_method '\j and \w scans'
_diffrn_radiation_type MoK\a
_diffrn_radiation_wavelength 0.71073
_diffrn_reflns_av_R_equivalents 0.0475
_diffrn_reflns_av_unetI/netI 0.0166
_diffrn_reflns_Laue_measured_fraction_full 0.999
_diffrn_reflns_Laue_measured_fraction_max 0.995
_diffrn_reflns_limit_h_max 21
_diffrn_reflns_limit_h_min -21
_diffrn_reflns_limit_k_max 17
_diffrn_reflns_limit_k_min -16
_diffrn_reflns_limit_l_max 23
_diffrn_reflns_limit_l_min -23
_diffrn_reflns_number 100416
_diffrn_reflns_point_group_measured_fraction_full 0.999
_diffrn_reflns_point_group_measured_fraction_max 0.995
_diffrn_reflns_theta_full 25.242
_diffrn_reflns_theta_max 30.616
_diffrn_reflns_theta_min 3.200
_diffrn_source 'Mo Sealed Tube'
_exptl_absorpt_coefficient_mu 1.705
_exptl_absorpt_correction_T_max 0.732
_exptl_absorpt_correction_T_min 0.681
_exptl_absorpt_correction_type multi-scan
_exptl_absorpt_process_details 'SADABS (Bruker, 2016)'
_exptl_crystal_colour colourless
_exptl_crystal_density_diffrn 1.755
_exptl_crystal_description 'capped octahedra'
_exptl_crystal_F_000 1648
_exptl_crystal_recrystallization_method 'Re-crystallisation from solvent: diluted ammonium hydroxide in water'
_exptl_crystal_size_max 0.232
_exptl_crystal_size_mid 0.231
_exptl_crystal_size_min 0.195
_refine_diff_density_max 0.260
_refine_diff_density_min -0.569
_refine_diff_density_rms 0.067
_refine_ls_extinction_method none
_refine_ls_goodness_of_fit_ref 1.059
_refine_ls_hydrogen_treatment mixed
_refine_ls_matrix_type full
_refine_ls_number_parameters 233
_refine_ls_number_reflns 4605
_refine_ls_number_restraints 35
_refine_ls_restrained_S_all 3.564
_refine_ls_R_factor_all 0.0421
_refine_ls_R_factor_gt 0.0298
_refine_ls_shift/su_max 0.001
_refine_ls_shift/su_mean 0.000
_refine_ls_structure_factor_coef Fsqd
_refine_ls_weighting_details 'w=1/[\s^2^(Fo^2^)+(0.0298P)^2^+2.0035P] where P=(Fo^2^+2Fc^2^)/3'
_refine_ls_weighting_scheme calc
_refine_ls_wR_factor_gt 0.0658
_refine_ls_wR_factor_ref 0.0725
_reflns_Friedel_coverage 0.000
_reflns_number_gt 3806
_reflns_number_total 4605
_reflns_threshold_expression 'I > 2\s(I)'
_cod_data_source_file c7dt03186f2.cif
_cod_data_source_block ZnNH34tetraborato_E2_final
_cod_database_code 7044478
_shelx_shelxl_version_number 2014/7
_shelx_space_group_comment
;
The symmetry employed for this shelxl refinement is uniquely defined
by the following loop, which should always be used as a source of
symmetry information in preference to the above space-group names.
They are only intended as comments.
;
_shelx_estimated_absorpt_t_min 0.693
_shelx_estimated_absorpt_t_max 0.732

loop_
_space_group_symop_operation_xyz
'x, y, z'
'-x+1/2, -y, z+1/2'
'-x, y+1/2, -z+1/2'
'x+1/2, -y+1/2, -z'
'-x, -y, -z'
'x-1/2, y, -z-1/2'
'x, -y-1/2, z-1/2'
'-x-1/2, y-1/2, z'

loop_
_atom_site_label
_atom_site_type_symbol
_atom_site_fract_x
_atom_site_fract_y
_atom_site_fract_z
_atom_site_U_iso_or_equiv
_atom_site_adp_type
_atom_site_occupancy
_atom_site_site_symmetry_order
_atom_site_calc_flag
_atom_site_refinement_flags_posn
_atom_site_refinement_flags_adp
Zn01 Zn 0.64100(2) 0.81241(2) 0.61493(2) 0.02704(6) Uani 1 1 d . .
N1 N 0.75516(10) 0.88183(12) 0.57680(8) 0.0310(3) Uani 1 1 d . .
H1A H 0.7766 0.8418 0.5363 0.047 Uiso 1 1 calc R U
H1B H 0.7943 0.8824 0.6165 0.047 Uiso 1 1 calc R U
H1C H 0.7450 0.9520 0.5607 0.047 Uiso 1 1 calc R U
N2 N 0.53783(10) 0.89410(13) 0.56541(9) 0.0365(3) Uani 1 1 d . .
H2A H 0.5438 0.9677 0.5735 0.055 Uiso 1 1 calc R U
H2B H 0.4876 0.8704 0.5876 0.055 Uiso 1 1 calc R U
H2C H 0.5365 0.8803 0.5132 0.055 Uiso 1 1 calc R U
N3 N 0.63415(9) 0.64769(12) 0.59063(8) 0.0276(3) Uani 1 1 d . .
H3A H 0.6617 0.6338 0.5447 0.041 Uiso 1 1 calc R U
H3B H 0.5776 0.6271 0.5867 0.041 Uiso 1 1 calc R U
H3C H 0.6601 0.6090 0.6296 0.041 Uiso 1 1 calc R U
N4 N 0.62220(9) 0.83981(14) 0.73239(8) 0.0331(3) Uani 1 1 d . .
H4A H 0.6733 0.8308 0.7582 0.050 Uiso 1 1 calc R U
H4B H 0.5825 0.7911 0.7511 0.050 Uiso 1 1 calc R U
H4C H 0.6025 0.9096 0.7398 0.050 Uiso 1 1 calc R U
O1 O 0.43022(6) 0.73177(8) 0.67617(6) 0.01678(18) Uani 1 1 d . .
O2 O 0.41881(7) 0.85883(9) 0.79030(6) 0.0232(2) Uani 1 1 d D .
H2 H 0.4328(12) 0.9164(13) 0.7716(5) 0.035 Uiso 1 1 calc DR U
O3 O 0.31594(7) 0.71137(8) 0.77535(6) 0.01855(19) Uani 1 1 d . .
O4 O 0.43175(7) 0.60471(9) 0.56323(6) 0.0255(2) Uani 1 1 d . .
H4 H 0.4309 0.5392 0.5786 0.038 Uiso 1 1 calc DR U
B1 B 0.37278(9) 0.79241(12) 0.73115(8) 0.0152(3) Uani 1 1 d . .
B2 B 0.37859(10) 0.67322(12) 0.61597(9) 0.0164(3) Uani 1 1 d . .
B3 B 0.28770(10) 0.61942(12) 0.73447(9) 0.0169(3) Uani 1 1 d . .
O5 O 0.31279(7) 0.86890(8) 0.68358(6) 0.01938(19) Uani 1 1 d . .
O6 O 0.23341(8) 0.54600(9) 0.77387(6) 0.0268(2) Uani 1 1 d D .
H6 H 0.2172(12) 0.4977(14) 0.7436(7) 0.040 Uiso 1 1 calc DR U
O9 O 0.32908(7) 0.75723(9) 0.56589(6) 0.0208(2) Uani 1 1 d . .
O7 O 0.31055(7) 0.59981(8) 0.65626(6) 0.0208(2) Uani 1 1 d . .
B4 B 0.29605(10) 0.84939(13) 0.60460(9) 0.0171(3) Uani 1 1 d . .
O8 O 0.24367(8) 0.92187(9) 0.56194(6) 0.0270(2) Uani 1 1 d D .
H8 H 0.2270(12) 0.9724(14) 0.5908(6) 0.041 Uiso 1 1 calc DR U
O1W O 0.52439(8) 0.86655(11) 0.92272(7) 0.0313(3) Uani 1 1 d D .
H1WA H 0.4935(14) 0.858(2) 0.8860(10) 0.047 Uiso 1 1 d D U
H1WB H 0.4940(13) 0.871(2) 0.9596(10) 0.047 Uiso 1 1 d D U
O2W O 0.49068(10) 1.06004(11) 0.73426(9) 0.0416(3) Uani 1 1 d D .
H2WA H 0.4609(16) 1.092(2) 0.7020(13) 0.062 Uiso 1 1 d D U
H2WB H 0.5095(17) 1.1108(17) 0.7596(14) 0.062 Uiso 1 1 d D U
O3W O 0.38695(14) 0.62417(15) 0.92194(8) 0.0585(5) Uani 1 1 d D .
H3WA H 0.371(2) 0.652(3) 0.8825(13) 0.088 Uiso 1 1 d D U
H3WB H 0.368(2) 0.660(3) 0.9564(16) 0.088 Uiso 1 1 d D U
O4W O 0.38569(12) 1.16406(16) 0.60684(11) 0.0542(4) Uani 1 1 d D .
H4WA H 0.3347(11) 1.161(3) 0.5993(19) 0.081 Uiso 1 1 d D U
H4WB H 0.4032(19) 1.2206(19) 0.5896(19) 0.081 Uiso 1 1 d D U

loop_
_atom_site_aniso_label
_atom_site_aniso_U_11
_atom_site_aniso_U_22
_atom_site_aniso_U_33
_atom_site_aniso_U_23
_atom_site_aniso_U_13
_atom_site_aniso_U_12
Zn01 0.03061(10) 0.02533(10) 0.02516(10) 0.00058(7) 0.00177(7) 0.00124(7)
N1 0.0340(7) 0.0322(7) 0.0268(6) -0.0017(5) 0.0042(6) -0.0045(6)
N2 0.0375(8) 0.0355(8) 0.0366(8) 0.0053(6) -0.0068(6) 0.0034(6)
N3 0.0316(7) 0.0255(6) 0.0256(6) -0.0003(5) -0.0042(5) 0.0011(5)
N4 0.0282(7) 0.0444(8) 0.0266(7) -0.0017(6) 0.0021(5) -0.0018(6)
O1 0.0161(4) 0.0162(4) 0.0181(4) 0.0003(3) -0.0001(3) 0.0006(3)
O2 0.0318(5) 0.0176(5) 0.0201(5) -0.0007(4) -0.0094(4) -0.0058(4)
O3 0.0252(5) 0.0151(4) 0.0154(4) -0.0024(3) 0.0028(4) -0.0031(4)
O4 0.0311(5) 0.0208(5) 0.0247(5) -0.0028(4) 0.0106(4) 0.0058(4)
B1 0.0184(6) 0.0128(6) 0.0144(6) -0.0006(5) -0.0029(5) -0.0004(5)
B2 0.0187(6) 0.0155(6) 0.0149(6) -0.0013(5) 0.0026(5) 0.0005(5)
B3 0.0188(6) 0.0155(6) 0.0165(6) -0.0013(5) 0.0018(5) -0.0006(5)
O5 0.0271(5) 0.0165(4) 0.0145(4) -0.0028(3) -0.0047(4) 0.0069(4)
O6 0.0367(6) 0.0236(5) 0.0202(5) -0.0055(4) 0.0097(4) -0.0140(4)
O9 0.0284(5) 0.0197(5) 0.0143(4) -0.0031(4) -0.0029(4) 0.0065(4)
O7 0.0258(5) 0.0200(5) 0.0164(4) -0.0050(4) 0.0057(4) -0.0079(4)
B4 0.0186(6) 0.0172(6) 0.0153(6) 0.0000(5) -0.0009(5) 0.0001(5)
O8 0.0354(6) 0.0279(5) 0.0178(4) -0.0030(4) -0.0068(4) 0.0143(5)
O1W 0.0293(6) 0.0439(7) 0.0206(5) -0.0034(5) -0.0011(4) -0.0027(5)
O2W 0.0523(8) 0.0277(6) 0.0448(8) 0.0032(6) -0.0083(6) -0.0147(6)
O3W 0.0913(13) 0.0594(10) 0.0249(7) 0.0023(7) 0.0029(8) 0.0387(9)
O4W 0.0477(9) 0.0565(10) 0.0585(10) 0.0082(8) -0.0024(8) -0.0131(8)

loop_
_atom_type_symbol
_atom_type_description
_atom_type_scat_dispersion_real
_atom_type_scat_dispersion_imag
_atom_type_scat_source
B B 0.0013 0.0007 'International Tables Vol C Tables 4.2.6.8 and 6.1.1.4'
H H 0.0000 0.0000 'International Tables Vol C Tables 4.2.6.8 and 6.1.1.4'
N N 0.0061 0.0033 'International Tables Vol C Tables 4.2.6.8 and 6.1.1.4'
O O 0.0106 0.0060 'International Tables Vol C Tables 4.2.6.8 and 6.1.1.4'
Zn Zn 0.2839 1.4301 'International Tables Vol C Tables 4.2.6.8 and 6.1.1.4'

loop_
_geom_angle_atom_site_label_1
_geom_angle_atom_site_label_2
_geom_angle_atom_site_label_3
_geom_angle
N3 Zn01 N2 110.35(6)
N3 Zn01 N1 112.35(6)
N2 Zn01 N1 109.41(6)
N3 Zn01 N4 110.45(6)
N2 Zn01 N4 102.48(6)
N1 Zn01 N4 111.35(6)
Zn01 N1 H1A 109.5
Zn01 N1 H1B 109.5
H1A N1 H1B 109.5
Zn01 N1 H1C 109.5
H1A N1 H1C 109.5
H1B N1 H1C 109.5
Zn01 N2 H2A 109.5
Zn01 N2 H2B 109.5
H2A N2 H2B 109.5
Zn01 N2 H2C 109.5
H2A N2 H2C 109.5
H2B N2 H2C 109.5
Zn01 N3 H3A 109.5
Zn01 N3 H3B 109.5
H3A N3 H3B 109.5
Zn01 N3 H3C 109.5
H3A N3 H3C 109.5
H3B N3 H3C 109.5
Zn01 N4 H4A 109.5
Zn01 N4 H4B 109.5
H4A N4 H4B 109.5
Zn01 N4 H4C 109.5
H4A N4 H4C 109.5
H4B N4 H4C 109.5
B2 O1 B1 110.98(10)
B1 O2 H2 109.5
B3 O3 B1 116.78(10)
B2 O4 H4 109.5
O2 B1 O1 114.77(11)
O2 B1 O3 106.79(11)
O1 B1 O3 109.74(10)
O2 B1 O5 108.73(11)
O1 B1 O5 108.69(10)
O3 B1 O5 107.92(10)
O4 B2 O1 113.44(12)
O4 B2 O9 107.96(11)
O1 B2 O9 109.64(11)
O4 B2 O7 109.01(11)
O1 B2 O7 109.34(10)
O9 B2 O7 107.26(11)
O3 B3 O6 117.24(12)
O3 B3 O7 122.58(12)
O6 B3 O7 120.16(12)
B4 O5 B1 121.30(11)
B3 O6 H6 109.5
B4 O9 B2 116.63(10)
B3 O7 B2 119.98(11)
O9 B4 O5 121.88(12)
O9 B4 O8 117.78(12)
O5 B4 O8 120.33(12)
B4 O8 H8 109.5
H1WA O1W H1WB 107(2)
H2WA O2W H2WB 102(2)
H3WA O3W H3WB 107(3)
H4WA O4W H4WB 108(2)

loop_
_geom_bond_atom_site_label_1
_geom_bond_atom_site_label_2
_geom_bond_distance
Zn01 N3 2.0023(14)
Zn01 N2 2.0131(15)
Zn01 N1 2.0132(14)
Zn01 N4 2.0154(14)
N1 H1A 0.8900
N1 H1B 0.8900
N1 H1C 0.8900
N2 H2A 0.8900
N2 H2B 0.8900
N2 H2C 0.8900
N3 H3A 0.8900
N3 H3B 0.8900
N3 H3C 0.8900
N4 H4A 0.8900
N4 H4B 0.8900
N4 H4C 0.8900
O1 B2 1.4520(17)
O1 B1 1.4556(17)
O2 B1 1.4451(17)
O2 H2 0.782(15)
O3 B3 1.3584(17)
O3 B1 1.4870(17)
O4 B2 1.4447(17)
O4 H4 0.8200
B1 O5 1.5101(17)
B2 O9 1.5030(18)
B2 O7 1.5067(17)
B3 O6 1.3667(17)
B3 O7 1.3752(17)
O5 B4 1.3675(17)
O6 H6 0.804(15)
O9 B4 1.3671(18)
B4 O8 1.3702(18)
O8 H8 0.811(15)
O1W H1WA 0.779(14)
O1W H1WB 0.772(14)
O2W H2WA 0.796(15)
O2W H2WB 0.791(15)
O3W H3WA 0.776(16)
O3W H3WB 0.773(16)
O4W H4WA 0.779(16)
O4W H4WB 0.778(16)

loop_
_geom_hbond_atom_site_label_D
_geom_hbond_atom_site_label_H
_geom_hbond_atom_site_label_A
_geom_hbond_distance_DH
_geom_hbond_distance_HA
_geom_hbond_distance_DA
_geom_hbond_angle_DHA
_geom_hbond_site_symmetry_A
N1 H1A O9 0.89 2.22 3.1134(17) 179.3 4_566
N1 H1B O2 0.89 2.46 3.3355(19) 168.9 6_657
N1 H1C O8 0.89 2.55 3.2940(18) 141.6 5_676
N2 H2A O3W 0.89 2.13 2.968(2) 155.7 3_656
N2 H2B O1 0.89 2.38 3.1308(19) 142.1 .
N2 H2C O4W 0.89 2.39 3.185(3) 149.1 5_676
N3 H3A O8 0.89 2.27 3.1543(18) 171.3 4_566
N3 H3B O4 0.89 2.25 3.1284(18) 169.2 .
N3 H3C O6 0.89 2.10 2.9764(17) 169.3 6_657
N4 H4A O5 0.89 2.36 3.2191(18) 161.5 6_657
N4 H4C O2W 0.89 2.46 3.284(2) 154.3 .
O2 H2 O2W 0.78 2.02 2.7886(17) 169.2 .
O4 H4 O1W 0.82 2.16 2.9163(17) 153.3 3_646
O6 H6 O5 0.80 1.89 2.6843(14) 171.3 8_655
O8 H8 O7 0.81 1.95 2.7642(14) 177.0 8_665
O1W H1WA O2 0.779(14) 1.960(15) 2.7329(15) 172(3) .
O1W H1WB O4 0.772(14) 1.994(15) 2.7594(15) 171(2) 7_576
O2W H2WA O4W 0.796(15) 2.138(15) 2.932(2) 174(3) .
O2W H2WB O1 0.791(15) 2.013(15) 2.8005(16) 174(3) 3_656
O3W H3WA O3 0.776(16) 2.102(17) 2.8736(18) 173(4) .
O3W H3WB O9 0.773(16) 2.163(18) 2.9273(18) 170(4) 7_576
O4W H4WA O7 0.779(16) 2.50(2) 3.166(2) 145(3) 8_665
O4W H4WB O1W 0.778(16) 2.060(18) 2.806(2) 161(3) 3_656

loop_
_geom_torsion_atom_site_label_1
_geom_torsion_atom_site_label_2
_geom_torsion_atom_site_label_3
_geom_torsion_atom_site_label_4
_geom_torsion
B2 O1 B1 O2 -176.41(11)
B2 O1 B1 O3 63.35(13)
B2 O1 B1 O5 -54.45(13)
B3 O3 B1 O2 -160.58(11)
B3 O3 B1 O1 -35.61(15)
B3 O3 B1 O5 82.67(13)
B1 O1 B2 O4 -175.66(11)
B1 O1 B2 O9 63.58(13)
B1 O1 B2 O7 -53.75(13)
B1 O3 B3 O6 -178.22(12)
B1 O3 B3 O7 0.73(19)
O2 B1 O5 B4 147.01(12)
O1 B1 O5 B4 21.44(16)
O3 B1 O5 B4 -97.51(14)
O4 B2 O9 B4 -161.41(12)
O1 B2 O9 B4 -37.37(16)
O7 B2 O9 B4 81.25(14)
O3 B3 O7 B2 8.2(2)
O6 B3 O7 B2 -172.91(12)
O4 B2 O7 B3 143.11(12)
O1 B2 O7 B3 18.58(17)
O9 B2 O7 B3 -100.24(14)
B2 O9 B4 O5 4.8(2)
B2 O9 B4 O8 -174.03(12)
B1 O5 B4 O9 3.2(2)
B1 O5 B4 O8 -177.92(12)
